data_7122734
loop_
_publ_author_name
'Yu, Yue'
'Zhao, Ruiyang'
'Zhou, Changjiang'
'Sun, XIaoyi'
'Wang, Shizhao'
'Gao, Yu'
'Li, Weijun'
'Lu, Ping'
'Yang, Bing'
'Zhang, Cheng'

_publ_section_title
;
 Highly Efficient Luminescent Benzoylimino Derivative and Fluorescent
 Probe for Oxygen Sensor from a Photo-Chemical Reaction of Imidazole
;
_journal_name_full 'Chemical Communications'
_journal_paper_doi 10.1039/C8CC08558G
_journal_year 2018
_chemical_formula_moiety 'C39 H29 N3 O2'
_chemical_formula_sum 'C39 H29 N3 O2'
_chemical_formula_weight 571.65
_chemical_name_systematic
;
 ?
;
_space_group_crystal_system triclinic
_space_group_IT_number 2
_space_group_name_Hall '-P 1'
_space_group_name_H-M_alt 'P -1'
_symmetry_space_group_name_Hall '-P 1'
_symmetry_space_group_name_H-M 'P -1'
_atom_sites_solution_hydrogens geom
_audit_creation_date 2016-12-13
_audit_creation_method
;
Olex2 1.2-alpha
(compiled 2015.09.16 svn.r3215 for OlexSys, GUI svn.r5097)
;
_audit_update_record
;
2018-01-22 deposited with the CCDC.
2018-12-12 downloaded from the CCDC.
;
_cell_angle_alpha 98.478(9)
_cell_angle_beta 94.853(8)
_cell_angle_gamma 106.655(10)
_cell_formula_units_Z 2
_cell_length_a 8.2965(9)
_cell_length_b 13.0985(17)
_cell_length_c 14.7393(14)
_cell_measurement_reflns_used 2552
_cell_measurement_temperature 293(2)
_cell_measurement_theta_max 71.9410
_cell_measurement_theta_min 4.1930
_cell_volume 1504.1(3)
_computing_cell_refinement
;
CrysAlisPro, Agilent Technologies,
Version 1.171.37.35 (release 13-08-2014 CrysAlis171 .NET)
(compiled Aug 13 2014,18:06:01)
;
_computing_data_collection
;
CrysAlisPro, Agilent Technologies,
Version 1.171.37.35 (release 13-08-2014 CrysAlis171 .NET)
(compiled Aug 13 2014,18:06:01)
;
_computing_data_reduction
;
CrysAlisPro, Agilent Technologies,
Version 1.171.37.35 (release 13-08-2014 CrysAlis171 .NET)
(compiled Aug 13 2014,18:06:01)
;
_computing_molecular_graphics 'Olex2 (Dolomanov et al., 2009)'
_computing_publication_material 'Olex2 (Dolomanov et al., 2009)'
_computing_structure_refinement 'ShelXL (Sheldrick, 2015)'
_computing_structure_solution 'ShelXS (Sheldrick, 2008)'
_diffrn_ambient_temperature 293(2)
_diffrn_detector 'CCD plate'
_diffrn_detector_area_resol_mean 16.0802
_diffrn_detector_type Eos
_diffrn_measured_fraction_theta_full 0.993
_diffrn_measured_fraction_theta_max 0.952
_diffrn_measurement_details
;
#__ type_ start__ end____ width___ exp.time_
  1 omega   43.00   90.00   1.0000    6.5000
omega____ theta____ kappa____ phi______ frames
    -       36.7077   57.0000   60.0000 47

#__ type_ start__ end____ width___ exp.time_
  2 omega   18.00   54.00   1.0000    6.5000
omega____ theta____ kappa____ phi______ frames
    -       36.7077   38.0000  150.0000 36

#__ type_ start__ end____ width___ exp.time_
  3 omega    9.00   38.00   1.0000    6.5000
omega____ theta____ kappa____ phi______ frames
    -       36.7077  -99.0000   90.0000 29

#__ type_ start__ end____ width___ exp.time_
  4 omega   70.00  104.00   1.0000    6.5000
omega____ theta____ kappa____ phi______ frames
    -       36.7077   57.0000   90.0000 34

#__ type_ start__ end____ width___ exp.time_
  5 omega   18.00   98.00   1.0000    6.5000
omega____ theta____ kappa____ phi______ frames
    -       36.7077   38.0000  -90.0000 80

#__ type_ start__ end____ width___ exp.time_
  6 omega   -2.00   76.00   1.0000    6.5000
omega____ theta____ kappa____ phi______ frames
    -       36.7077  -99.0000 -180.0000 78

#__ type_ start__ end____ width___ exp.time_
  7 omega   10.00  103.00   1.0000    6.5000
omega____ theta____ kappa____ phi______ frames
    -       36.7077   77.0000  -60.0000 93

#__ type_ start__ end____ width___ exp.time_
  8 omega   41.00   66.00   1.0000    6.5000
omega____ theta____ kappa____ phi______ frames
    -       36.7077  -99.0000   90.0000 25

#__ type_ start__ end____ width___ exp.time_
  9 omega   54.00  104.00   1.0000    6.5000
omega____ theta____ kappa____ phi______ frames
    -       36.7077   57.0000    0.0000 50

#__ type_ start__ end____ width___ exp.time_
 10 omega   76.00  107.00   1.0000    6.5000
omega____ theta____ kappa____ phi______ frames
    -       36.7077 -178.0000   90.0000 31

#__ type_ start__ end____ width___ exp.time_
 11 omega   70.00  103.00   1.0000    6.5000
omega____ theta____ kappa____ phi______ frames
    -       36.7077   38.0000  150.0000 33

#__ type_ start__ end____ width___ exp.time_
 12 omega   39.00  109.00   1.0000   26.0000
omega____ theta____ kappa____ phi______ frames
    -      108.0000  -95.0000   60.0000 70

#__ type_ start__ end____ width___ exp.time_
 13 omega   39.00   80.00   1.0000   26.0000
omega____ theta____ kappa____ phi______ frames
    -      108.0000  -30.0000   30.0000 41

#__ type_ start__ end____ width___ exp.time_
 14 omega   41.00  117.00   1.0000   26.0000
omega____ theta____ kappa____ phi______ frames
    -      108.0000  -77.0000   90.0000 76

#__ type_ start__ end____ width___ exp.time_
 15 omega   94.00  157.00   1.0000   26.0000
omega____ theta____ kappa____ phi______ frames
    -      108.0000   77.0000 -150.0000 63

#__ type_ start__ end____ width___ exp.time_
 16 omega  106.00  176.00   1.0000   26.0000
omega____ theta____ kappa____ phi______ frames
    -      108.0000   45.0000 -180.0000 70

#__ type_ start__ end____ width___ exp.time_
 17 omega   44.00   92.00   1.0000   26.0000
omega____ theta____ kappa____ phi______ frames
    -      108.0000  -45.0000 -120.0000 48

#__ type_ start__ end____ width___ exp.time_
 18 omega   62.00   88.00   1.0000   26.0000
omega____ theta____ kappa____ phi______ frames
    -      108.0000  -45.0000  -60.0000 26

#__ type_ start__ end____ width___ exp.time_
 19 omega   63.00  109.00   1.0000   26.0000
omega____ theta____ kappa____ phi______ frames
    -      108.0000  -95.0000  -30.0000 46

#__ type_ start__ end____ width___ exp.time_
 20 omega  111.00  174.00   1.0000   26.0000
omega____ theta____ kappa____ phi______ frames
    -      108.0000   61.0000  -90.0000 63

#__ type_ start__ end____ width___ exp.time_
 21 omega   50.00   91.00   1.0000   26.0000
omega____ theta____ kappa____ phi______ frames
    -      108.0000  -30.0000  -90.0000 41

#__ type_ start__ end____ width___ exp.time_
 22 omega   81.00  107.00   1.0000   26.0000
omega____ theta____ kappa____ phi______ frames
    -      108.0000  -95.0000 -180.0000 26

#__ type_ start__ end____ width___ exp.time_
 23 omega   53.00   91.00   1.0000   26.0000
omega____ theta____ kappa____ phi______ frames
    -      108.0000  -30.0000 -180.0000 38

#__ type_ start__ end____ width___ exp.time_
 24 omega   40.00   96.00   1.0000   26.0000
omega____ theta____ kappa____ phi______ frames
    -      108.0000  -45.0000  150.0000 56

#__ type_ start__ end____ width___ exp.time_
 25 omega  103.00  128.00   1.0000   26.0000
omega____ theta____ kappa____ phi______ frames
    -      108.0000  111.0000 -150.0000 25

#__ type_ start__ end____ width___ exp.time_
 26 omega   39.00   65.00   1.0000   26.0000
omega____ theta____ kappa____ phi______ frames
    -      108.0000  -95.0000 -180.0000 26

#__ type_ start__ end____ width___ exp.time_
 27 omega   46.00  116.00   1.0000   26.0000
omega____ theta____ kappa____ phi______ frames
    -      108.0000 -111.0000  -60.0000 70

#__ type_ start__ end____ width___ exp.time_
 28 omega  106.00  168.00   1.0000   26.0000
omega____ theta____ kappa____ phi______ frames
    -      108.0000   61.0000  -60.0000 62
;
_diffrn_measurement_device 'four-circle diffractometer'
_diffrn_measurement_device_type 'Xcalibur, Eos, Gemini'
_diffrn_measurement_method '\w scans'
_diffrn_orient_matrix_UB_11 -0.1336709000
_diffrn_orient_matrix_UB_12 -0.0747199000
_diffrn_orient_matrix_UB_13 0.0469235000
_diffrn_orient_matrix_UB_21 -0.0308991000
_diffrn_orient_matrix_UB_22 0.0998921000
_diffrn_orient_matrix_UB_23 0.0562424000
_diffrn_orient_matrix_UB_31 -0.1393863000
_diffrn_orient_matrix_UB_32 -0.0036288000
_diffrn_orient_matrix_UB_33 -0.0774985000
_diffrn_radiation_monochromator graphite
_diffrn_radiation_probe x-ray
_diffrn_radiation_type CuK\a
_diffrn_radiation_wavelength 1.54184
_diffrn_reflns_av_R_equivalents 0.0497
_diffrn_reflns_av_unetI/netI 0.0618
_diffrn_reflns_Laue_measured_fraction_full 0.993
_diffrn_reflns_Laue_measured_fraction_max 0.952
_diffrn_reflns_limit_h_max 6
_diffrn_reflns_limit_h_min -10
_diffrn_reflns_limit_k_max 16
_diffrn_reflns_limit_k_min -13
_diffrn_reflns_limit_l_max 17
_diffrn_reflns_limit_l_min -18
_diffrn_reflns_number 9752
_diffrn_reflns_point_group_measured_fraction_full 0.993
_diffrn_reflns_point_group_measured_fraction_max 0.952
_diffrn_reflns_theta_full 67.684
_diffrn_reflns_theta_max 73.284
_diffrn_reflns_theta_min 4.272
_diffrn_source 'Enhance (Cu) X-ray Source'
_exptl_absorpt_coefficient_mu 0.619
_exptl_absorpt_correction_T_max 1.00000
_exptl_absorpt_correction_T_min 0.47828
_exptl_absorpt_correction_type multi-scan
_exptl_absorpt_process_details
;
CrysAlisPro, Agilent Technologies,
Version 1.171.37.35 (release 13-08-2014 CrysAlis171 .NET)
(compiled Aug 13 2014,18:06:01)
Empirical absorption correction using spherical harmonics,
 implemented in SCALE3 ABSPACK scaling algorithm.
;
_exptl_crystal_density_diffrn 1.262
_exptl_crystal_F_000 600
_refine_diff_density_max 0.291
_refine_diff_density_min -0.357
_refine_diff_density_rms 0.072
_refine_ls_extinction_method none
_refine_ls_goodness_of_fit_ref 1.079
_refine_ls_hydrogen_treatment constr
_refine_ls_matrix_type full
_refine_ls_number_parameters 397
_refine_ls_number_reflns 5762
_refine_ls_number_restraints 0
_refine_ls_restrained_S_all 1.079
_refine_ls_R_factor_all 0.1097
_refine_ls_R_factor_gt 0.0863
_refine_ls_shift/su_max 0.000
_refine_ls_shift/su_mean 0.000
_refine_ls_structure_factor_coef Fsqd
_refine_ls_weighting_details 'w=1/[\s^2^(Fo^2^)+(0.1712P)^2^+0.1042P] where P=(Fo^2^+2Fc^2^)/3'
_refine_ls_weighting_scheme calc
_refine_ls_wR_factor_gt 0.2375
_refine_ls_wR_factor_ref 0.2982
_reflns_Friedel_coverage 0.000
_reflns_number_gt 3811
_reflns_number_total 5762
_reflns_threshold_expression 'I > 2\s(I)'
_cod_data_source_file c8cc08558g2.cif
_cod_data_source_block 20161212-tpa-bm-or
_cod_database_code 7122734
_chemical_oxdiff_formula 'C H O N'
_shelx_space_group_comment
;
The symmetry employed for this shelxl refinement is uniquely defined
by the following loop, which should always be used as a source of
symmetry information in preference to the above space-group names.
They are only intended as comments.
;
_reflns_odcompleteness_completeness 99.42
_reflns_odcompleteness_iscentric 1
_reflns_odcompleteness_theta 66.97
_olex2_refinement_description
;
1. Fixed Uiso
 At 1.2 times of:
  All C(H) groups
2.a Aromatic/amide H refined with riding coordinates:
 C5(H5), C6(H6), C3(H3), C2(H2), C16(H16), C34(H34), C22(H22), C28(H28),
 C26(H26), C38(H38), C32(H32), C25(H25), C23(H23), C20(H20), C37(H37), C36(H36),
  C19(H19), C31(H31), C35(H35), C30(H30), C40(H40), C42(H42), C17(H17),
 C18(H18), C24(H24), C29(H29), C39(H39), C43(H43), C0AA(H0AA)
;
_shelx_shelxl_version_number 2014/7
_olex2_date_sample_data_collection 2016-12-12
_olex2_submission_special_instructions 'No special instructions were received'

loop_
_space_group_symop_operation_xyz
'x, y, z'
'-x, -y, -z'

loop_
_atom_site_label
_atom_site_type_symbol
_atom_site_fract_x
_atom_site_fract_y
_atom_site_fract_z
_atom_site_U_iso_or_equiv
_atom_site_adp_type
_atom_site_occupancy
_atom_site_site_symmetry_order
_atom_site_calc_flag
_atom_site_refinement_flags_posn
N14 N 0.4577(3) 0.1226(2) 0.36176(17) 0.0594(6) Uani 1 1 d .
C4 C 0.5521(4) 0.1723(2) 0.44764(19) 0.0520(6) Uani 1 1 d .
O10 O 0.8350(3) 0.4044(2) 0.91352(17) 0.0745(7) Uani 1 1 d .
O13 O 1.1402(3) 0.5413(2) 0.6549(2) 0.0787(7) Uani 1 1 d .
C1 C 0.7429(4) 0.2724(2) 0.62300(18) 0.0499(6) Uani 1 1 d .
C7 C 0.8383(4) 0.3182(2) 0.7166(2) 0.0524(6) Uani 1 1 d .
C5 C 0.4730(4) 0.1855(3) 0.5267(2) 0.0554(7) Uani 1 1 d .
H5 H 0.3551 0.1624 0.5213 0.066 Uiso 1 1 calc R
C6 C 0.5652(4) 0.2319(2) 0.6124(2) 0.0546(7) Uani 1 1 d .
H6 H 0.5088 0.2364 0.6641 0.065 Uiso 1 1 calc R
N8 N 0.7917(3) 0.2745(2) 0.78522(16) 0.0548(6) Uani 1 1 d .
N11 N 0.9899(3) 0.4057(2) 0.72179(17) 0.0551(6) Uani 1 1 d .
C3 C 0.7311(4) 0.2123(3) 0.4585(2) 0.0563(7) Uani 1 1 d .
H3 H 0.7885 0.2049 0.4076 0.068 Uiso 1 1 calc R
C2 C 0.8214(4) 0.2624(2) 0.5444(2) 0.0549(7) Uani 1 1 d .
H2 H 0.9389 0.2903 0.5496 0.066 Uiso 1 1 calc R
C9 C 0.8621(4) 0.3227(3) 0.8770(2) 0.0566(7) Uani 1 1 d .
C15 C 0.2761(4) 0.0775(3) 0.3538(2) 0.0581(7) Uani 1 1 d .
C21 C 0.5305(4) 0.1139(3) 0.2773(2) 0.0583(7) Uani 1 1 d .
C12 C 1.0025(4) 0.4908(2) 0.6731(2) 0.0578(7) Uani 1 1 d .
C27 C 0.9578(4) 0.2641(3) 0.9283(2) 0.0574(7) Uani 1 1 d .
C41 C 1.1427(4) 0.4047(3) 0.7753(2) 0.0628(8) Uani 1 1 d .
C33 C 0.8475(4) 0.5222(2) 0.6497(2) 0.0575(7) Uani 1 1 d .
C16 C 0.2036(4) -0.0068(3) 0.3972(2) 0.0651(8) Uani 1 1 d .
H16 H 0.2723 -0.0367 0.4310 0.078 Uiso 1 1 calc R
C34 C 0.7205(5) 0.5149(3) 0.7054(2) 0.0656(8) Uani 1 1 d .
H34 H 0.7265 0.4851 0.7587 0.079 Uiso 1 1 calc R
C22 C 0.5000(5) 0.0104(3) 0.2249(2) 0.0694(9) Uani 1 1 d .
H22 H 0.4389 -0.0508 0.2462 0.083 Uiso 1 1 calc R
C28 C 0.9603(5) 0.1608(3) 0.8920(2) 0.0679(8) Uani 1 1 d .
H28 H 0.8958 0.1241 0.8357 0.081 Uiso 1 1 calc R
C26 C 0.6214(5) 0.2027(3) 0.2446(2) 0.0700(9) Uani 1 1 d .
H26 H 0.6415 0.2719 0.2785 0.084 Uiso 1 1 calc R
C38 C 0.8383(5) 0.5681(3) 0.5712(3) 0.0714(9) Uani 1 1 d .
H38 H 0.9249 0.5750 0.5342 0.086 Uiso 1 1 calc R
C32 C 1.0529(5) 0.3175(3) 1.0129(2) 0.0707(9) Uani 1 1 d .
H32 H 1.0507 0.3864 1.0380 0.085 Uiso 1 1 calc R
C25 C 0.6833(6) 0.1887(4) 0.1606(3) 0.0830(11) Uani 1 1 d .
H25 H 0.7464 0.2489 0.1389 0.100 Uiso 1 1 calc R
C23 C 0.5622(6) 0.0005(4) 0.1409(3) 0.0842(12) Uani 1 1 d .
H23 H 0.5408 -0.0681 0.1055 0.101 Uiso 1 1 calc R
C20 C 0.1739(5) 0.1203(3) 0.3014(3) 0.0730(9) Uani 1 1 d .
H20 H 0.2216 0.1772 0.2714 0.088 Uiso 1 1 calc R
C37 C 0.7013(6) 0.6036(3) 0.5473(3) 0.0833(11) Uani 1 1 d .
H37 H 0.6942 0.6326 0.4937 0.100 Uiso 1 1 calc R
C36 C 0.5749(5) 0.5956(3) 0.6039(3) 0.0788(10) Uani 1 1 d .
H36 H 0.4833 0.6201 0.5885 0.095 Uiso 1 1 calc R
C19 C -0.0027(5) 0.0762(4) 0.2944(3) 0.0893(13) Uani 1 1 d .
H19 H -0.0724 0.1035 0.2585 0.107 Uiso 1 1 calc R
C31 C 1.1513(6) 0.2670(4) 1.0601(3) 0.0869(12) Uani 1 1 d .
H31 H 1.2161 0.3028 1.1166 0.104 Uiso 1 1 calc R
C35 C 0.5836(5) 0.5517(3) 0.6825(3) 0.0745(9) Uani 1 1 d .
H35 H 0.4983 0.5466 0.7202 0.089 Uiso 1 1 calc R
C30 C 1.1533(6) 0.1658(4) 1.0242(3) 0.0924(13) Uani 1 1 d .
H30 H 1.2183 0.1323 1.0565 0.111 Uiso 1 1 calc R
C40 C 1.2292(5) 0.4950(4) 0.8418(3) 0.0860(12) Uani 1 1 d .
H40 H 1.1875 0.5537 0.8536 0.103 Uiso 1 1 calc R
C42 C 1.1973(6) 0.3156(4) 0.7604(3) 0.0854(12) Uani 1 1 d .
H42 H 1.1362 0.2550 0.7167 0.103 Uiso 1 1 calc R
C17 C 0.0273(5) -0.0481(3) 0.3907(3) 0.0781(10) Uani 1 1 d .
H17 H -0.0208 -0.1042 0.4215 0.094 Uiso 1 1 calc R
C18 C -0.0748(5) -0.0065(4) 0.3396(3) 0.0872(12) Uani 1 1 d .
H18 H -0.1923 -0.0339 0.3355 0.105 Uiso 1 1 calc R
C24 C 0.6527(6) 0.0874(4) 0.1091(3) 0.0872(12) Uani 1 1 d .
H24 H 0.6942 0.0789 0.0527 0.105 Uiso 1 1 calc R
C29 C 1.0598(7) 0.1128(4) 0.9404(3) 0.0881(12) Uani 1 1 d .
H29 H 1.0632 0.0439 0.9160 0.106 Uiso 1 1 calc R
C39 C 1.3786(7) 0.4947(7) 0.8898(4) 0.135(3) Uani 1 1 d .
H39 H 1.4403 0.5557 0.9329 0.162 Uiso 1 1 calc R
C43 C 1.3486(8) 0.3178(7) 0.8129(4) 0.134(3) Uani 1 1 d .
H43 H 1.3882 0.2579 0.8050 0.161 Uiso 1 1 calc R
C0AA C 1.4378(7) 0.4101(10) 0.8765(4) 0.158(4) Uani 1 1 d .
H0AA H 1.5396 0.4129 0.9101 0.189 Uiso 1 1 calc R

loop_
_atom_site_aniso_label
_atom_site_aniso_U_11
_atom_site_aniso_U_22
_atom_site_aniso_U_33
_atom_site_aniso_U_23
_atom_site_aniso_U_13
_atom_site_aniso_U_12
N14 0.0581(14) 0.0700(15) 0.0449(12) 0.0064(11) -0.0023(10) 0.0159(12)
C4 0.0541(15) 0.0553(14) 0.0457(14) 0.0091(11) -0.0045(11) 0.0186(12)
O10 0.0775(15) 0.0855(16) 0.0633(13) -0.0025(11) -0.0057(11) 0.0414(13)
O13 0.0616(14) 0.0837(16) 0.0880(18) 0.0305(14) 0.0081(12) 0.0108(12)
C1 0.0510(14) 0.0521(14) 0.0462(14) 0.0090(11) -0.0031(11) 0.0176(11)
C7 0.0524(14) 0.0539(14) 0.0512(15) 0.0102(11) -0.0029(11) 0.0190(12)
C5 0.0476(13) 0.0673(17) 0.0504(15) 0.0061(12) -0.0025(11) 0.0209(12)
C6 0.0512(15) 0.0658(17) 0.0462(14) 0.0092(12) 0.0009(11) 0.0190(13)
N8 0.0569(13) 0.0572(13) 0.0471(12) 0.0083(10) -0.0045(10) 0.0158(10)
N11 0.0499(12) 0.0592(13) 0.0534(13) 0.0099(10) -0.0039(10) 0.0153(10)
C3 0.0585(16) 0.0655(17) 0.0444(14) 0.0085(12) 0.0024(11) 0.0199(13)
C2 0.0477(14) 0.0576(16) 0.0566(16) 0.0106(12) -0.0028(12) 0.0142(12)
C9 0.0561(15) 0.0626(16) 0.0494(15) 0.0053(12) 0.0011(12) 0.0193(13)
C15 0.0565(16) 0.0648(17) 0.0481(14) -0.0020(12) -0.0067(12) 0.0208(13)
C21 0.0624(17) 0.0616(16) 0.0482(15) 0.0031(12) -0.0095(12) 0.0227(13)
C12 0.0562(16) 0.0552(15) 0.0558(16) 0.0093(12) 0.0019(12) 0.0091(13)
C27 0.0591(16) 0.0695(18) 0.0447(14) 0.0120(12) 0.0045(12) 0.0209(14)
C41 0.0522(15) 0.087(2) 0.0472(15) 0.0152(14) -0.0005(12) 0.0194(15)
C33 0.0594(16) 0.0532(15) 0.0588(16) 0.0114(12) 0.0034(13) 0.0162(12)
C16 0.0609(17) 0.0667(18) 0.0636(18) 0.0060(14) -0.0027(14) 0.0190(14)
C34 0.076(2) 0.0629(17) 0.0642(18) 0.0167(14) 0.0093(15) 0.0288(16)
C22 0.076(2) 0.0679(19) 0.0596(18) -0.0009(14) -0.0051(15) 0.0239(16)
C28 0.086(2) 0.0635(18) 0.0521(16) 0.0069(13) -0.0032(15) 0.0252(16)
C26 0.087(2) 0.0690(19) 0.0577(18) 0.0130(15) 0.0080(16) 0.0291(17)
C38 0.082(2) 0.069(2) 0.069(2) 0.0242(16) 0.0134(17) 0.0260(17)
C32 0.082(2) 0.078(2) 0.0509(17) 0.0066(15) -0.0040(15) 0.0283(17)
C25 0.100(3) 0.100(3) 0.063(2) 0.032(2) 0.0200(19) 0.041(2)
C23 0.092(3) 0.098(3) 0.060(2) -0.0113(19) -0.0068(19) 0.043(2)
C20 0.077(2) 0.079(2) 0.0641(19) 0.0069(16) -0.0090(16) 0.0332(18)
C37 0.111(3) 0.081(2) 0.071(2) 0.0220(18) 0.002(2) 0.048(2)
C36 0.087(2) 0.074(2) 0.085(2) 0.0150(18) -0.003(2) 0.0437(19)
C19 0.079(2) 0.113(3) 0.079(2) -0.005(2) -0.023(2) 0.054(2)
C31 0.100(3) 0.100(3) 0.0577(19) 0.0146(19) -0.0195(19) 0.034(2)
C35 0.079(2) 0.075(2) 0.082(2) 0.0178(17) 0.0168(18) 0.0381(18)
C30 0.113(3) 0.099(3) 0.076(2) 0.028(2) -0.012(2) 0.050(3)
C40 0.071(2) 0.106(3) 0.061(2) 0.0081(19) -0.0053(17) 0.003(2)
C42 0.095(3) 0.132(3) 0.0578(19) 0.026(2) 0.0159(18) 0.072(3)
C17 0.065(2) 0.078(2) 0.082(2) 0.0013(18) 0.0061(17) 0.0141(17)
C18 0.062(2) 0.098(3) 0.091(3) -0.011(2) -0.0045(19) 0.026(2)
C24 0.101(3) 0.124(4) 0.0461(17) 0.006(2) 0.0078(18) 0.054(3)
C29 0.121(3) 0.079(2) 0.075(2) 0.0218(19) 0.000(2) 0.047(2)
C39 0.075(3) 0.222(8) 0.072(3) 0.039(4) -0.023(2) -0.009(4)
C43 0.124(4) 0.271(9) 0.083(3) 0.084(5) 0.050(3) 0.142(6)
C0AA 0.073(3) 0.347(13) 0.074(3) 0.078(5) 0.005(3) 0.079(5)

loop_
_atom_type_symbol
_atom_type_description
_atom_type_scat_dispersion_real
_atom_type_scat_dispersion_imag
_atom_type_scat_source
C C 0.0181 0.0091 'International Tables Vol C Tables 4.2.6.8 and 6.1.1.4'
H H 0.0000 0.0000 'International Tables Vol C Tables 4.2.6.8 and 6.1.1.4'
N N 0.0311 0.0180 'International Tables Vol C Tables 4.2.6.8 and 6.1.1.4'
O O 0.0492 0.0322 'International Tables Vol C Tables 4.2.6.8 and 6.1.1.4'

loop_
_geom_angle_atom_site_label_1
_geom_angle_atom_site_label_2
_geom_angle_atom_site_label_3
_geom_angle
C4 N14 C15 120.2(3)
C4 N14 C21 123.7(3)
C21 N14 C15 116.1(2)
N14 C4 C5 121.2(3)
N14 C4 C3 121.6(3)
C5 C4 C3 117.2(3)
C6 C1 C7 119.5(3)
C2 C1 C7 122.9(3)
C2 C1 C6 117.5(3)
N8 C7 C1 120.3(3)
N8 C7 N11 123.6(2)
N11 C7 C1 115.9(2)
C4 C5 H5 119.2
C6 C5 C4 121.7(3)
C6 C5 H5 119.2
C1 C6 H6 119.5
C5 C6 C1 121.0(3)
C5 C6 H6 119.5
C7 N8 C9 122.6(3)
C7 N11 C41 119.2(2)
C12 N11 C7 123.6(2)
C12 N11 C41 117.0(3)
C4 C3 H3 119.8
C2 C3 C4 120.3(3)
C2 C3 H3 119.8
C1 C2 H2 118.9
C3 C2 C1 122.2(3)
C3 C2 H2 118.9
O10 C9 N8 120.7(3)
O10 C9 C27 122.3(3)
N8 C9 C27 116.8(3)
C16 C15 N14 121.0(3)
C16 C15 C20 119.9(3)
C20 C15 N14 119.1(3)
C22 C21 N14 118.0(3)
C26 C21 N14 122.5(3)
C26 C21 C22 119.4(3)
O13 C12 N11 120.0(3)
O13 C12 C33 121.3(3)
N11 C12 C33 118.6(3)
C28 C27 C9 121.9(3)
C28 C27 C32 119.8(3)
C32 C27 C9 118.3(3)
C40 C41 N11 118.5(4)
C42 C41 N11 119.6(3)
C42 C41 C40 121.9(4)
C34 C33 C12 123.2(3)
C34 C33 C38 119.3(3)
C38 C33 C12 117.3(3)
C15 C16 H16 119.8
C15 C16 C17 120.4(3)
C17 C16 H16 119.8
C33 C34 H34 119.8
C33 C34 C35 120.4(3)
C35 C34 H34 119.8
C21 C22 H22 120.5
C23 C22 C21 118.9(4)
C23 C22 H22 120.5
C27 C28 H28 120.3
C29 C28 C27 119.3(3)
C29 C28 H28 120.3
C21 C26 H26 120.2
C21 C26 C25 119.6(4)
C25 C26 H26 120.2
C33 C38 H38 119.7
C37 C38 C33 120.6(4)
C37 C38 H38 119.7
C27 C32 H32 120.2
C27 C32 C31 119.6(4)
C31 C32 H32 120.2
C26 C25 H25 119.5
C24 C25 C26 120.9(4)
C24 C25 H25 119.5
C22 C23 H23 119.2
C24 C23 C22 121.7(4)
C24 C23 H23 119.2
C15 C20 H20 120.7
C15 C20 C19 118.7(4)
C19 C20 H20 120.7
C38 C37 H37 120.3
C38 C37 C36 119.4(3)
C36 C37 H37 120.3
C37 C36 H36 119.7
C35 C36 C37 120.6(3)
C35 C36 H36 119.7
C20 C19 H19 119.4
C18 C19 C20 121.3(4)
C18 C19 H19 119.4
C32 C31 H31 119.8
C30 C31 C32 120.3(4)
C30 C31 H31 119.8
C34 C35 H35 120.1
C36 C35 C34 119.7(4)
C36 C35 H35 120.1
C31 C30 H30 119.8
C31 C30 C29 120.3(3)
C29 C30 H30 119.8
C41 C40 H40 121.1
C39 C40 C41 117.8(6)
C39 C40 H40 121.1
C41 C42 H42 120.9
C41 C42 C43 118.3(5)
C43 C42 H42 120.9
C16 C17 H17 119.8
C18 C17 C16 120.3(4)
C18 C17 H17 119.8
C19 C18 H18 120.3
C17 C18 C19 119.4(4)
C17 C18 H18 120.3
C25 C24 H24 120.3
C23 C24 C25 119.4(4)
C23 C24 H24 120.3
C28 C29 H29 119.7
C30 C29 C28 120.6(4)
C30 C29 H29 119.7
C40 C39 H39 118.9
C0AA C39 C40 122.2(7)
C0AA C39 H39 118.9
C42 C43 H43 120.3
C0AA C43 C42 119.4(6)
C0AA C43 H43 120.3
C39 C0AA C43 120.4(5)
C39 C0AA H0AA 119.8
C43 C0AA H0AA 119.8

loop_
_geom_bond_atom_site_label_1
_geom_bond_atom_site_label_2
_geom_bond_distance
N14 C4 1.391(4)
N14 C15 1.440(4)
N14 C21 1.433(4)
C4 C5 1.398(4)
C4 C3 1.412(4)
O10 C9 1.214(4)
O13 C12 1.219(4)
C1 C7 1.480(4)
C1 C6 1.403(4)
C1 C2 1.384(4)
C7 N8 1.269(4)
C7 N11 1.425(4)
C5 H5 0.9300
C5 C6 1.375(4)
C6 H6 0.9300
N8 C9 1.404(4)
N11 C12 1.397(4)
N11 C41 1.440(4)
C3 H3 0.9300
C3 C2 1.381(4)
C2 H2 0.9300
C9 C27 1.486(4)
C15 C16 1.372(5)
C15 C20 1.385(5)
C21 C22 1.400(5)
C21 C26 1.371(5)
C12 C33 1.487(4)
C27 C28 1.387(5)
C27 C32 1.389(5)
C41 C40 1.388(5)
C41 C42 1.363(6)
C33 C34 1.381(5)
C33 C38 1.386(5)
C16 H16 0.9300
C16 C17 1.396(5)
C34 H34 0.9300
C34 C35 1.391(5)
C22 H22 0.9300
C22 C23 1.384(6)
C28 H28 0.9300
C28 C29 1.385(5)
C26 H26 0.9300
C26 C25 1.387(5)
C38 H38 0.9300
C38 C37 1.384(6)
C32 H32 0.9300
C32 C31 1.392(5)
C25 H25 0.9300
C25 C24 1.370(6)
C23 H23 0.9300
C23 C24 1.344(7)
C20 H20 0.9300
C20 C19 1.401(6)
C37 H37 0.9300
C37 C36 1.385(6)
C36 H36 0.9300
C36 C35 1.372(6)
C19 H19 0.9300
C19 C18 1.373(7)
C31 H31 0.9300
C31 C30 1.358(7)
C35 H35 0.9300
C30 H30 0.9300
C30 C29 1.373(6)
C40 H40 0.9300
C40 C39 1.374(8)
C42 H42 0.9300
C42 C43 1.409(7)
C17 H17 0.9300
C17 C18 1.363(6)
C18 H18 0.9300
C24 H24 0.9300
C29 H29 0.9300
C39 H39 0.9300
C39 C0AA 1.332(12)
C43 H43 0.9300
C43 C0AA 1.388(12)
C0AA H0AA 0.9300

loop_
_geom_torsion_atom_site_label_1
_geom_torsion_atom_site_label_2
_geom_torsion_atom_site_label_3
_geom_torsion_atom_site_label_4
_geom_torsion
N14 C4 C5 C6 178.2(3)
N14 C4 C3 C2 179.3(3)
N14 C15 C16 C17 178.4(3)
N14 C15 C20 C19 -179.7(3)
N14 C21 C22 C23 176.9(3)
N14 C21 C26 C25 -177.7(3)
C4 N14 C15 C16 -63.0(4)
C4 N14 C15 C20 117.0(3)
C4 N14 C21 C22 123.7(3)
C4 N14 C21 C26 -59.2(4)
C4 C5 C6 C1 3.0(5)
C4 C3 C2 C1 2.1(5)
O10 C9 C27 C28 167.2(3)
O10 C9 C27 C32 -15.6(5)
O13 C12 C33 C34 -143.3(4)
O13 C12 C33 C38 31.9(5)
C1 C7 N8 C9 -170.8(3)
C1 C7 N11 C12 42.8(4)
C1 C7 N11 C41 -133.3(3)
C7 C1 C6 C5 -177.8(3)
C7 C1 C2 C3 175.2(3)
C7 N8 C9 O10 69.0(4)
C7 N8 C9 C27 -115.9(3)
C7 N11 C12 O13 -155.3(3)
C7 N11 C12 C33 28.5(4)
C7 N11 C41 C40 -127.4(4)
C7 N11 C41 C42 51.8(4)
C5 C4 C3 C2 -0.2(4)
C6 C1 C7 N8 38.6(4)
C6 C1 C7 N11 -146.8(3)
C6 C1 C2 C3 -1.5(4)
N8 C7 N11 C12 -142.9(3)
N8 C7 N11 C41 41.1(4)
N8 C9 C27 C28 -7.9(5)
N8 C9 C27 C32 169.3(3)
N11 C7 N8 C9 15.1(4)
N11 C12 C33 C34 32.9(5)
N11 C12 C33 C38 -151.9(3)
N11 C41 C40 C39 -177.4(4)
N11 C41 C42 C43 179.1(4)
C3 C4 C5 C6 -2.3(4)
C2 C1 C7 N8 -138.0(3)
C2 C1 C7 N11 36.5(4)
C2 C1 C6 C5 -1.0(4)
C9 C27 C28 C29 176.2(4)
C9 C27 C32 C31 -176.4(4)
C15 N14 C4 C5 -3.9(4)
C15 N14 C4 C3 176.6(3)
C15 N14 C21 C22 -57.0(4)
C15 N14 C21 C26 120.0(3)
C15 C16 C17 C18 1.4(6)
C15 C20 C19 C18 1.2(6)
C21 N14 C4 C5 175.3(3)
C21 N14 C4 C3 -4.1(4)
C21 N14 C15 C16 117.7(3)
C21 N14 C15 C20 -62.2(4)
C21 C22 C23 C24 0.9(6)
C21 C26 C25 C24 1.0(6)
C12 N11 C41 C40 56.3(4)
C12 N11 C41 C42 -124.5(4)
C12 C33 C34 C35 176.0(3)
C12 C33 C38 C37 -177.1(3)
C27 C28 C29 C30 1.0(7)
C27 C32 C31 C30 -0.7(7)
C41 N11 C12 O13 20.8(5)
C41 N11 C12 C33 -155.4(3)
C41 C40 C39 C0AA -2.4(8)
C41 C42 C43 C0AA -1.0(7)
C33 C34 C35 C36 0.0(6)
C33 C38 C37 C36 1.7(6)
C16 C15 C20 C19 0.4(5)
C16 C17 C18 C19 0.1(6)
C34 C33 C38 C37 -1.7(6)
C22 C21 C26 C25 -0.7(5)
C22 C23 C24 C25 -0.6(6)
C28 C27 C32 C31 0.7(6)
C26 C21 C22 C23 -0.2(5)
C26 C25 C24 C23 -0.4(6)
C38 C33 C34 C35 0.9(5)
C38 C37 C36 C35 -0.7(7)
C32 C27 C28 C29 -0.9(6)
C32 C31 C30 C29 0.8(8)
C20 C15 C16 C17 -1.7(5)
C20 C19 C18 C17 -1.4(7)
C37 C36 C35 C34 -0.1(6)
C31 C30 C29 C28 -0.9(8)
C40 C41 C42 C43 -1.7(6)
C40 C39 C0AA C43 -0.2(10)
C42 C41 C40 C39 3.4(6)
C42 C43 C0AA C39 2.0(9)
